data_4508576
loop_
_publ_author_name
'Sanda, Suresh'
'Parshamoni, Srinivasulu'
'Adhikary, Amit'
'Konar, Sanjit'

_publ_section_title
;
 A Family of Metal--Organic Frameworks Based on Carboxylates and a
 Neutral, Long, and Rigid Ligand: Their Structural Revelation, Magnetic,
 and Luminescent Property Study
;
_journal_issue 12
_journal_name_full 'Crystal Growth &amp; Design'
_journal_page_first 5442
_journal_paper_doi 10.1021/cg401403a
_journal_volume 13
_journal_year 2013
_chemical_formula_moiety 'C22 H18 Co N4 O4'
_chemical_formula_sum 'C22 H18 Co N4 O4'
_chemical_formula_weight 461.19
_chemical_name_systematic
; 
 ? 
;
_space_group_IT_number 14
_symmetry_cell_setting monoclinic
_symmetry_space_group_name_Hall '-P 2ybc'
_symmetry_space_group_name_H-M 'P 1 21/c 1'
_atom_sites_solution_hydrogens geom
_atom_sites_solution_primary direct
_atom_sites_solution_secondary difmap
_audit_creation_method SHELXL-97
_cell_angle_alpha 90.00
_cell_angle_beta 110.367(19)
_cell_angle_gamma 90.00
_cell_formula_units_Z 4
_cell_length_a 10.327(3)
_cell_length_b 12.999(4)
_cell_length_c 15.985(5)
_cell_measurement_temperature 296(2)
_cell_volume 2011.7(11)
_computing_cell_refinement 'Bruker SAINT'
_computing_data_collection 'Bruker APEX2'
_computing_data_reduction 'Bruker SAINT'
_computing_molecular_graphics 'Bruker SHELXTL'
_computing_publication_material 'Bruker SHELXTL'
_computing_structure_refinement 'SHELXL-97 (Sheldrick, 2008)'
_computing_structure_solution 'SHELXS-97 (Sheldrick, 2008)'
_diffrn_ambient_temperature 296(2)
_diffrn_measured_fraction_theta_full 0.999
_diffrn_measured_fraction_theta_max 0.999
_diffrn_radiation_monochromator graphite
_diffrn_radiation_source 'fine-focus sealed tube'
_diffrn_radiation_type MoK\a
_diffrn_radiation_wavelength 0.71073
_diffrn_reflns_av_R_equivalents 0.1100
_diffrn_reflns_av_sigmaI/netI 0.0588
_diffrn_reflns_limit_h_max 13
_diffrn_reflns_limit_h_min -13
_diffrn_reflns_limit_k_max 16
_diffrn_reflns_limit_k_min -16
_diffrn_reflns_limit_l_max 20
_diffrn_reflns_limit_l_min -20
_diffrn_reflns_number 18014
_diffrn_reflns_theta_full 27.47
_diffrn_reflns_theta_max 27.47
_diffrn_reflns_theta_min 2.07
_exptl_absorpt_coefficient_mu 0.891
_exptl_absorpt_correction_T_max 0.801
_exptl_absorpt_correction_T_min 0.695
_exptl_absorpt_process_details multi-scan
_exptl_crystal_colour pink
_exptl_crystal_density_diffrn 1.523
_exptl_crystal_density_method 'not measured'
_exptl_crystal_description block
_exptl_crystal_F_000 948
_exptl_crystal_size_max 0.43
_exptl_crystal_size_mid 0.35
_exptl_crystal_size_min 0.25
_refine_diff_density_max 0.351
_refine_diff_density_min -0.956
_refine_diff_density_rms 0.095
_refine_ls_extinction_method none
_refine_ls_goodness_of_fit_ref 1.074
_refine_ls_hydrogen_treatment constr
_refine_ls_matrix_type full
_refine_ls_number_parameters 280
_refine_ls_number_reflns 4616
_refine_ls_number_restraints 0
_refine_ls_restrained_S_all 1.074
_refine_ls_R_factor_all 0.0944
_refine_ls_R_factor_gt 0.0909
_refine_ls_shift/su_max 0.000
_refine_ls_shift/su_mean 0.000
_refine_ls_structure_factor_coef Fsqd
_refine_ls_weighting_details 'calc w=1/[\s^2^(Fo^2^)+(0.0600P)^2^+10.0000P] where P=(Fo^2^+2Fc^2^)/3'
_refine_ls_weighting_scheme calc
_refine_ls_wR_factor_gt 0.2134
_refine_ls_wR_factor_ref 0.2161
_reflns_number_gt 4461
_reflns_number_total 4620
_reflns_threshold_expression >2sigma(I)
_cod_data_source_file cg401403a_si_004.cif
_cod_data_source_block Compound_4
_cod_depositor_comments
;
The following automatic conversions were performed:

'_symmetry_cell_setting' value 'MONOCLINIC' changed to 'monoclinic'
according to /home/saulius/struct/CIF-dictionaries/cif_core.dic
dictionary named 'cif_core.dic' version 2.4.2 from 2011-04-26.

Automatic conversion script
Id: cif_fix_values 1891 2012-01-12 08:04:46Z andrius 
;
_cod_original_sg_symbol_H-M 'P 21/c'
_cod_database_code 4508576

loop_
_symmetry_equiv_pos_as_xyz
'x, y, z'
'-x, y+1/2, -z+1/2'
'-x, -y, -z'
'x, -y-1/2, z-1/2'

loop_
_atom_site_label
_atom_site_type_symbol
_atom_site_fract_x
_atom_site_fract_y
_atom_site_fract_z
_atom_site_U_iso_or_equiv
_atom_site_adp_type
_atom_site_occupancy
_atom_site_symmetry_multiplicity
_atom_site_calc_flag
_atom_site_refinement_flags
Co1 Co -0.07577(7) 0.14463(5) 0.47187(4) 0.0317(2) Uani 1 1 d .
O4 O 0.0838(4) 0.1021(3) 0.4364(3) 0.0476(10) Uani 1 1 d .
O3 O 0.1975(4) -0.0355(3) 0.5052(2) 0.0399(9) Uani 1 1 d .
O2 O 0.2080(3) -0.2324(3) 0.0147(2) 0.0306(7) Uani 1 1 d .
O1 O 0.0411(4) -0.1908(3) 0.0549(3) 0.0455(9) Uani 1 1 d .
N1 N 0.0383(5) 0.1521(4) 0.6144(3) 0.0397(10) Uani 1 1 d .
N4 N -0.1981(5) 0.1356(4) 0.3294(4) 0.0493(12) Uani 1 1 d .
N2 N 0.3685(6) 0.1291(4) 0.9324(4) 0.0511(13) Uani 1 1 d .
N3 N 0.4162(5) 0.1272(4) 1.0255(3) 0.0376(10) Uani 1 1 d .
C19 C 0.1772(6) 0.0628(5) 0.1730(4) 0.0440(13) Uani 1 1 d .
H19 H 0.1274 0.1058 0.1265 0.053 Uiso 1 1 calc R
C2 C 0.0286(6) 0.1368(5) 0.7605(4) 0.0401(12) Uani 1 1 d .
H2 H -0.0238 0.1354 0.7975 0.048 Uiso 1 1 calc R
C16 C 0.3423(5) -0.0541(5) 0.3104(3) 0.0395(12) Uani 1 1 d .
H16 H 0.4017 -0.0940 0.3559 0.047 Uiso 1 1 calc R
C3 C 0.1812(8) 0.1289(6) 0.7951(5) 0.0580(17) Uani 1 1 d .
C1 C -0.0310(5) 0.1466(4) 0.6667(3) 0.0270(9) Uani 1 1 d .
H1 H -0.1268 0.1492 0.6415 0.032 Uiso 1 1 calc R
C8 C -0.1511(7) 0.1412(5) 0.2667(4) 0.0468(14) Uani 1 1 d .
H8 H -0.0557 0.1431 0.2815 0.056 Uiso 1 1 calc R
C6 C 0.2420(7) 0.1288(5) 0.8968(4) 0.0443(13) Uani 1 1 d .
H6 H 0.1851 0.1286 0.9309 0.053 Uiso 1 1 calc R
C21 C 0.2037(6) -0.0599(5) 0.0586(4) 0.0454(13) Uani 1 1 d .
H21A H 0.2924 -0.0603 0.0504 0.055 Uiso 1 1 calc R
H21B H 0.1438 -0.0126 0.0155 0.055 Uiso 1 1 calc R
C5 C 0.1902(6) 0.1430(4) 0.6527(4) 0.0387(12) Uani 1 1 d .
H5 H 0.2391 0.1427 0.6136 0.046 Uiso 1 1 calc R
C4 C 0.2625(6) 0.1350(5) 0.7409(4) 0.0400(12) Uani 1 1 d .
H4 H 0.3585 0.1337 0.7638 0.048 Uiso 1 1 calc R
C10 C -0.3791(7) 0.1370(5) 0.1554(4) 0.0457(13) Uani 1 1 d .
C9 C -0.2281(8) 0.1444(5) 0.1819(4) 0.0499(15) Uani 1 1 d .
H9 H -0.1873 0.1515 0.1387 0.060 Uiso 1 1 calc R
C22 C 0.1407(6) -0.1689(5) 0.0405(4) 0.0438(13) Uani 1 1 d .
C12 C -0.3452(8) 0.1232(6) 0.3117(6) 0.0606(18) Uani 1 1 d .
H12 H -0.3800 0.1135 0.3575 0.073 Uiso 1 1 calc R
C13 C 0.1972(4) 0.0427(3) 0.4543(3) 0.0213(8) Uani 1 1 d .
C18 C 0.1956(6) 0.0984(4) 0.2641(4) 0.0419(12) Uani 1 1 d .
H18 H 0.1513 0.1557 0.2763 0.050 Uiso 1 1 calc R
C17 C 0.3096(5) -0.0848(4) 0.2239(4) 0.0384(11) Uani 1 1 d .
H17 H 0.3434 -0.1471 0.2116 0.046 Uiso 1 1 calc R
C14 C 0.3101(6) 0.0725(5) 0.4273(4) 0.0454(13) Uani 1 1 d .
H14A H 0.3951 0.0433 0.4681 0.054 Uiso 1 1 calc R
H14B H 0.3192 0.1468 0.4300 0.054 Uiso 1 1 calc R
C7 C 0.5398(7) 0.1406(5) 1.0599(4) 0.0524(15) Uani 1 1 d .
H7 H 0.5879 0.1545 1.0217 0.063 Uiso 1 1 calc R
C11 C -0.4340(6) 0.1266(4) 0.2196(4) 0.0389(11) Uani 1 1 d .
H11 H -0.5292 0.1216 0.2047 0.047 Uiso 1 1 calc R
C20 C 0.2231(5) -0.0221(4) 0.1510(3) 0.0281(9) Uani 1 1 d .
C15 C 0.2883(8) 0.0355(6) 0.3312(5) 0.0599(17) Uani 1 1 d .

loop_
_atom_site_aniso_label
_atom_site_aniso_U_11
_atom_site_aniso_U_22
_atom_site_aniso_U_33
_atom_site_aniso_U_23
_atom_site_aniso_U_13
_atom_site_aniso_U_12
Co1 0.0316(4) 0.0314(4) 0.0322(4) 0.0007(3) 0.0110(3) 0.0001(3)
O4 0.049(2) 0.046(2) 0.045(2) 0.0003(19) 0.0133(18) 0.001(2)
O3 0.0351(19) 0.039(2) 0.041(2) -0.0065(16) 0.0077(15) 0.0032(16)
O2 0.0301(17) 0.0306(17) 0.0296(16) 0.0013(13) 0.0084(13) -0.0030(14)
O1 0.050(2) 0.041(2) 0.047(2) 0.0001(18) 0.0189(19) -0.0014(19)
N1 0.046(3) 0.036(2) 0.038(2) 0.0007(19) 0.016(2) 0.003(2)
N4 0.043(3) 0.054(3) 0.050(3) -0.003(2) 0.016(2) 0.003(2)
N2 0.051(3) 0.042(3) 0.051(3) 0.006(2) 0.007(2) -0.002(2)
N3 0.037(2) 0.035(2) 0.043(2) -0.0030(19) 0.0162(19) -0.0021(19)
C19 0.044(3) 0.045(3) 0.043(3) 0.005(2) 0.014(2) 0.006(3)
C2 0.038(3) 0.044(3) 0.042(3) -0.004(2) 0.018(2) -0.005(2)
C16 0.035(3) 0.051(3) 0.033(2) -0.002(2) 0.011(2) -0.005(2)
C3 0.058(4) 0.062(4) 0.061(4) -0.012(3) 0.028(3) -0.001(3)
C1 0.0215(19) 0.027(2) 0.031(2) 0.0009(18) 0.0071(16) 0.0007(17)
C8 0.045(3) 0.060(4) 0.031(3) 0.008(3) 0.008(2) 0.000(3)
C6 0.054(3) 0.042(3) 0.039(3) -0.006(2) 0.019(3) -0.013(3)
C21 0.041(3) 0.060(4) 0.033(3) -0.004(3) 0.011(2) -0.009(3)
C5 0.042(3) 0.034(3) 0.034(3) -0.004(2) 0.006(2) 0.004(2)
C4 0.035(3) 0.049(3) 0.038(3) 0.001(2) 0.015(2) 0.001(2)
C10 0.053(3) 0.044(3) 0.039(3) 0.004(2) 0.015(2) 0.005(3)
C9 0.075(4) 0.039(3) 0.037(3) -0.005(2) 0.021(3) -0.008(3)
C22 0.048(3) 0.043(3) 0.042(3) -0.005(2) 0.017(2) -0.007(3)
C12 0.055(4) 0.049(4) 0.082(5) -0.010(4) 0.029(4) -0.008(3)
C13 0.0225(19) 0.0209(19) 0.0232(18) -0.0055(15) 0.0115(15) -0.0043(16)
C18 0.054(3) 0.030(3) 0.038(3) 0.001(2) 0.012(2) -0.001(2)
C17 0.035(3) 0.039(3) 0.038(3) -0.003(2) 0.010(2) 0.002(2)
C14 0.040(3) 0.041(3) 0.050(3) 0.002(3) 0.010(2) 0.002(2)
C7 0.061(4) 0.055(4) 0.048(3) -0.009(3) 0.029(3) -0.009(3)
C11 0.043(3) 0.038(3) 0.037(3) 0.002(2) 0.016(2) -0.001(2)
C20 0.026(2) 0.038(3) 0.0205(19) -0.0039(17) 0.0085(16) -0.0003(18)
C15 0.061(4) 0.065(4) 0.056(4) 0.001(3) 0.023(3) -0.005(4)

loop_
_atom_type_symbol
_atom_type_description
_atom_type_scat_dispersion_real
_atom_type_scat_dispersion_imag
_atom_type_scat_source
C C 0.0033 0.0016 'International Tables Vol C Tables 4.2.6.8 and 6.1.1.4'
Co Co 0.3494 0.9721 'International Tables Vol C Tables 4.2.6.8 and 6.1.1.4'
N N 0.0061 0.0033 'International Tables Vol C Tables 4.2.6.8 and 6.1.1.4'
O O 0.0106 0.0060 'International Tables Vol C Tables 4.2.6.8 and 6.1.1.4'
H H 0.0000 0.0000 'International Tables Vol C Tables 4.2.6.8 and 6.1.1.4'

loop_
_geom_angle_atom_site_label_1
_geom_angle_atom_site_label_2
_geom_angle_atom_site_label_3
_geom_angle
_geom_angle_site_symmetry_1
_geom_angle_site_symmetry_3
O4 Co1 O3 119.08(17) . 3_556
O4 Co1 O2 147.65(16) . 2
O3 Co1 O2 92.68(14) 3_556 2
O4 Co1 N1 96.34(18) . .
O3 Co1 N1 89.18(17) 3_556 .
O2 Co1 N1 89.63(15) 2 .
O4 Co1 N4 85.64(18) . .
O3 Co1 N4 88.87(18) 3_556 .
O2 Co1 N4 89.28(17) 2 .
N1 Co1 N4 177.72(19) . .
O4 Co1 O1 90.43(17) . 2
O3 Co1 O1 149.50(16) 3_556 2
O2 Co1 O1 57.30(15) 2 2
N1 Co1 O1 95.38(17) . 2
N4 Co1 O1 85.71(19) . 2
O4 Co1 C22 118.03(19) . 2
O3 Co1 C22 121.97(18) 3_556 2
O2 Co1 C22 29.63(16) 2 2
N1 Co1 C22 94.13(19) . 2
N4 Co1 C22 85.9(2) . 2
O1 Co1 C22 27.72(17) 2 2
C13 O4 Co1 147.1(3) . .
C13 O3 Co1 143.0(3) . 3_556
C22 O2 Co1 90.7(3) . 2_545
C22 O1 Co1 89.1(4) . 2_545
C1 N1 C5 118.7(5) . .
C1 N1 Co1 117.5(4) . .
C5 N1 Co1 122.8(3) . .
C8 N4 C12 121.2(6) . .
C8 N4 Co1 125.6(4) . .
C12 N4 Co1 113.2(4) . .
C6 N2 N3 114.6(6) . .
C7 N3 N2 113.9(5) . .
C20 C19 C18 126.9(5) . .
C20 C19 H19 116.5 . .
C18 C19 H19 116.5 . .
C1 C2 C3 114.6(5) . .
C1 C2 H2 122.7 . .
C3 C2 H2 122.7 . .
C17 C16 C15 120.8(6) . .
C17 C16 H16 119.6 . .
C15 C16 H16 119.6 . .
C4 C3 C2 123.6(6) . .
C4 C3 C6 123.1(6) . .
C2 C3 C6 112.8(6) . .
N1 C1 C2 124.2(5) . .
N1 C1 H1 117.9 . .
C2 C1 H1 117.9 . .
N4 C8 C9 124.2(7) . .
N4 C8 H8 117.9 . .
C9 C8 H8 117.9 . .
N2 C6 C3 118.0(6) . .
N2 C6 H6 121.0 . .
C3 C6 H6 121.0 . .
C20 C21 C22 112.9(5) . .
C20 C21 H21A 109.0 . .
C22 C21 H21A 109.0 . .
C20 C21 H21B 109.0 . .
C22 C21 H21B 109.0 . .
H21A C21 H21B 107.8 . .
C4 C5 N1 124.1(5) . .
C4 C5 H5 118.0 . .
N1 C5 H5 118.0 . .
C5 C4 C3 114.7(6) . .
C5 C4 H4 122.7 . .
C3 C4 H4 122.7 . .
C11 C10 C7 124.1(6) . 1_454
C11 C10 C9 118.3(5) . .
C7 C10 C9 117.5(5) 1_454 .
C8 C9 C10 119.7(6) . .
C8 C9 H9 120.1 . .
C10 C9 H9 120.1 . .
O1 C22 O2 122.7(6) . .
O1 C22 C21 122.0(6) . .
O2 C22 C21 115.2(5) . .
O1 C22 Co1 63.2(3) . 2_545
O2 C22 Co1 59.7(3) . 2_545
C21 C22 Co1 170.7(4) . 2_545
C11 C12 N4 116.5(6) . .
C11 C12 H12 121.8 . .
N4 C12 H12 121.8 . .
O3 C13 O4 113.2(4) . .
O3 C13 C14 125.1(4) . .
O4 C13 C14 121.3(4) . .
C15 C18 C19 112.7(6) . .
C15 C18 H18 123.7 . .
C19 C18 H18 123.7 . .
C16 C17 C20 121.2(5) . .
C16 C17 H17 119.4 . .
C20 C17 H17 119.4 . .
C13 C14 C15 111.3(5) . .
C13 C14 H14A 109.4 . .
C15 C14 H14A 109.4 . .
C13 C14 H14B 109.4 . .
C15 C14 H14B 109.4 . .
H14A C14 H14B 108.0 . .
N3 C7 C10 126.7(6) . 1_656
N3 C7 H7 116.7 . .
C10 C7 H7 116.7 1_656 .
C10 C11 C12 119.8(6) . .
C10 C11 H11 120.1 . .
C12 C11 H11 120.1 . .
C19 C20 C17 116.2(5) . .
C19 C20 C21 127.5(5) . .
C17 C20 C21 116.2(5) . .
C16 C15 C18 121.8(6) . .
C16 C15 C14 124.7(6) . .
C18 C15 C14 113.4(6) . .

loop_
_geom_bond_atom_site_label_1
_geom_bond_atom_site_label_2
_geom_bond_distance
_geom_bond_site_symmetry_2
Co1 O4 1.998(4) .
Co1 O3 2.012(4) 3_556
Co1 O2 2.161(3) 2
Co1 N1 2.172(5) .
Co1 N4 2.190(5) .
Co1 O1 2.235(4) 2
Co1 C22 2.504(6) 2
O4 C13 1.348(6) .
O3 C13 1.302(6) .
O3 Co1 2.012(4) 3_556
O2 C22 1.238(7) .
O2 Co1 2.161(3) 2_545
O1 C22 1.165(7) .
O1 Co1 2.235(4) 2_545
N1 C1 1.279(6) .
N1 C5 1.477(7) .
N4 C8 1.257(8) .
N4 C12 1.454(9) .
N2 C6 1.230(8) .
N2 N3 1.396(7) .
N3 C7 1.214(8) .
C19 C20 1.298(8) .
C19 C18 1.476(8) .
C19 H19 0.9300 .
C2 C1 1.415(7) .
C2 C3 1.481(9) .
C2 H2 0.9300 .
C16 C17 1.363(7) .
C16 C15 1.380(10) .
C16 H16 0.9300 .
C3 C4 1.403(9) .
C3 C6 1.525(9) .
C1 H1 0.9300 .
C8 C9 1.312(8) .
C8 H8 0.9300 .
C6 H6 0.9300 .
C21 C20 1.501(7) .
C21 C22 1.544(9) .
C21 H21A 0.9700 .
C21 H21B 0.9700 .
C5 C4 1.350(7) .
C5 H5 0.9300 .
C4 H4 0.9300 .
C10 C11 1.340(8) .
C10 C7 1.465(9) 1_454
C10 C9 1.470(9) .
C9 H9 0.9300 .
C22 Co1 2.504(6) 2_545
C12 C11 1.439(10) .
C12 H12 0.9300 .
C13 C14 1.431(7) .
C18 C15 1.421(9) .
C18 H18 0.9300 .
C17 C20 1.447(7) .
C17 H17 0.9300 .
C14 C15 1.549(9) .
C14 H14A 0.9700 .
C14 H14B 0.9700 .
C7 C10 1.465(9) 1_656
C7 H7 0.9300 .
C11 H11 0.9300 .

loop_
_geom_torsion_atom_site_label_1
_geom_torsion_atom_site_label_2
_geom_torsion_atom_site_label_3
_geom_torsion_atom_site_label_4
_geom_torsion
_geom_torsion_site_symmetry_1
_geom_torsion_site_symmetry_4
O3 Co1 O4 C13 -51.1(7) 3_556 .
O2 Co1 O4 C13 140.9(5) 2 .
N1 Co1 O4 C13 41.5(6) . .
N4 Co1 O4 C13 -137.3(6) . .
O1 Co1 O4 C13 137.0(6) 2 .
C22 Co1 O4 C13 139.7(6) 2 .
O4 Co1 N1 C1 -159.2(4) . .
O3 Co1 N1 C1 -40.0(4) 3_556 .
O2 Co1 N1 C1 52.7(4) 2 .
O1 Co1 N1 C1 109.8(4) 2 .
C22 Co1 N1 C1 82.0(4) 2 .
O4 Co1 N1 C5 8.7(4) . .
O3 Co1 N1 C5 127.9(4) 3_556 .
O2 Co1 N1 C5 -139.4(4) 2 .
O1 Co1 N1 C5 -82.3(4) 2 .
C22 Co1 N1 C5 -110.1(4) 2 .
O4 Co1 N4 C8 -22.2(6) . .
O3 Co1 N4 C8 -141.5(6) 3_556 .
O2 Co1 N4 C8 125.8(6) 2 .
O1 Co1 N4 C8 68.6(6) 2 .
C22 Co1 N4 C8 96.4(6) 2 .
O4 Co1 N4 C12 158.5(5) . .
O3 Co1 N4 C12 39.2(5) 3_556 .
O2 Co1 N4 C12 -53.5(5) 2 .
O1 Co1 N4 C12 -110.7(5) 2 .
C22 Co1 N4 C12 -82.9(5) 2 .
C6 N2 N3 C7 -171.2(6) . .
C1 C2 C3 C4 2.7(10) . .
C1 C2 C3 C6 174.5(5) . .
C5 N1 C1 C2 2.9(8) . .
Co1 N1 C1 C2 171.4(4) . .
C3 C2 C1 N1 -2.4(8) . .
C12 N4 C8 C9 5.5(11) . .
Co1 N4 C8 C9 -173.8(5) . .
N3 N2 C6 C3 -178.9(5) . .
C4 C3 C6 N2 -3.7(10) . .
C2 C3 C6 N2 -175.5(6) . .
C1 N1 C5 C4 -4.0(8) . .
Co1 N1 C5 C4 -171.8(4) . .
N1 C5 C4 C3 4.2(9) . .
C2 C3 C4 C5 -3.7(10) . .
C6 C3 C4 C5 -174.6(6) . .
N4 C8 C9 C10 -2.7(11) . .
C11 C10 C9 C8 -0.2(9) . .
C7 C10 C9 C8 -179.7(6) 1_454 .
Co1 O1 C22 O2 4.5(6) 2_545 .
Co1 O1 C22 C21 -171.1(5) 2_545 .
Co1 O2 C22 O1 -4.6(6) 2_545 .
Co1 O2 C22 C21 171.2(4) 2_545 .
C20 C21 C22 O1 50.6(8) . .
C20 C21 C22 O2 -125.3(5) . .
C8 N4 C12 C11 -5.2(10) . .
Co1 N4 C12 C11 174.2(4) . .
Co1 O3 C13 O4 40.0(7) 3_556 .
Co1 O3 C13 C14 -147.0(5) 3_556 .
Co1 O4 C13 O3 20.2(8) . .
Co1 O4 C13 C14 -153.0(5) . .
C20 C19 C18 C15 8.2(9) . .
C15 C16 C17 C20 3.2(9) . .
O3 C13 C14 C15 100.3(6) . .
O4 C13 C14 C15 -87.3(6) . .
N2 N3 C7 C10 -176.3(6) . 1_656
C7 C10 C11 C12 179.5(6) 1_454 .
C9 C10 C11 C12 0.1(9) . .
N4 C12 C11 C10 2.4(9) . .
C18 C19 C20 C17 -4.7(9) . .
C18 C19 C20 C21 179.2(5) . .
C16 C17 C20 C19 -1.4(8) . .
C16 C17 C20 C21 175.3(5) . .
C22 C21 C20 C19 -125.6(6) . .
C22 C21 C20 C17 58.3(6) . .
C17 C16 C15 C18 0.9(10) . .
C17 C16 C15 C14 175.1(6) . .
C19 C18 C15 C16 -5.9(9) . .
C19 C18 C15 C14 179.3(5) . .
C13 C14 C15 C16 -95.8(7) . .
C13 C14 C15 C18 78.7(7) . .
